data_2020688
loop_
_publ_author_name
'Patel, Urmila H.'
'Purohit, Ketankumar P.'

_publ_section_title
;
 Pyridine and 3-methylpyridine solvates of the triple sulfa drug
 constitutent sulfamethazine
;
_journal_issue 1
_journal_name_full 'Acta Crystallographica Section C'
_journal_page_first 9
_journal_page_last 12
_journal_paper_doi 10.1107/S2053229616015898
_journal_volume 73
_journal_year 2017
_chemical_formula_iupac 'C12 H14 N4 O2 S, C6 H7 N1'
_chemical_formula_moiety 'C12 H14 N4 O2 S, C6 H7 N1'
_chemical_formula_sum 'C18 H21 N5 O2 S'
_chemical_formula_weight 371.46
_chemical_name_common
;
Sulfamethazine pyridine monosolvate
;
_chemical_name_systematic
;
4-Amino-<i>N</i>-(4,6-dimethylpyrimidin-2-yl)benzenesulfonamide
pyridine monosolvate
;
_space_group_crystal_system orthorhombic
_space_group_IT_number 19
_space_group_name_Hall 'P 2ac 2ab'
_space_group_name_H-M_alt 'P 21 21 21'
_symmetry_space_group_name_Hall 'P 2ac 2ab'
_symmetry_space_group_name_H-M 'P 21 21 21'
_atom_sites_solution_hydrogens mixed
_audit_creation_method SHELXL-2016/4
_cell_angle_alpha 90.00
_cell_angle_beta 90.00
_cell_angle_gamma 90.00
_cell_formula_units_Z 4
_cell_length_a 9.6920(2)
_cell_length_b 25.1673(6)
_cell_length_c 7.9853(2)
_cell_measurement_reflns_used 6058
_cell_measurement_temperature 296(2)
_cell_measurement_theta_max 27.459
_cell_measurement_theta_min 2.252
_cell_volume 1947.79(8)
_computing_cell_refinement
;
SAINT (Bruker, 2007)
;
_computing_data_collection
;
APEX2 (Bruker, 2007)
;
_computing_data_reduction
;
SAINT (Bruker, 2007)
;
_computing_molecular_graphics
;
PLATON (Spek, 2009) and ORTEP-3 (Farrugia, 2012)
;
_computing_publication_material
;
publCIF (Westrip, 2010)
;
_computing_structure_refinement
;
SHELXL2016 (Sheldrick, 2015)
;
_computing_structure_solution
;
SHELXS97 (Sheldrick, 2008)
;
_diffrn_ambient_temperature 296(2)
_diffrn_measured_fraction_theta_full 1.000
_diffrn_measured_fraction_theta_max 0.998
_diffrn_measurement_device_type 'Bruker Kappa APEXII CCD'
_diffrn_measurement_method '\f and \w scans'
_diffrn_radiation_type MoK\a
_diffrn_radiation_wavelength 0.71073
_diffrn_reflns_av_R_equivalents 0.0216
_diffrn_reflns_limit_h_max 12
_diffrn_reflns_limit_h_min -7
_diffrn_reflns_limit_k_max 28
_diffrn_reflns_limit_k_min -32
_diffrn_reflns_limit_l_max 10
_diffrn_reflns_limit_l_min -9
_diffrn_reflns_number 10022
_diffrn_reflns_theta_full 25.242
_diffrn_reflns_theta_max 27.526
_diffrn_reflns_theta_min 1.618
_exptl_absorpt_coefficient_mu 0.188
_exptl_absorpt_correction_type none
_exptl_crystal_colour colorless
_exptl_crystal_density_diffrn 1.267
_exptl_crystal_description needle
_exptl_crystal_F_000 784
_exptl_crystal_size_max 0.65
_exptl_crystal_size_mid 0.60
_exptl_crystal_size_min 0.35
_refine_diff_density_max 0.234
_refine_diff_density_min -0.277
_refine_ls_abs_structure_details
;
 Refined as an inversion twin.
;
_refine_ls_abs_structure_Flack -0.01(9)
_refine_ls_extinction_method none
_refine_ls_goodness_of_fit_ref 1.030
_refine_ls_hydrogen_treatment mixed
_refine_ls_matrix_type full
_refine_ls_number_parameters 270
_refine_ls_number_reflns 4438
_refine_ls_number_restraints 0
_refine_ls_restrained_S_all 1.030
_refine_ls_R_factor_all 0.0406
_refine_ls_R_factor_gt 0.0366
_refine_ls_shift/su_max 0.001
_refine_ls_shift/su_mean 0.000
_refine_ls_structure_factor_coef Fsqd
_refine_ls_weighting_details 'w=1/[\s^2^(Fo^2^)+(0.0685P)^2^+0.1007P] where P=(Fo^2^+2Fc^2^)/3'
_refine_ls_weighting_scheme calc
_refine_ls_wR_factor_gt 0.0987
_refine_ls_wR_factor_ref 0.1021
_reflns_number_gt 4082
_reflns_number_total 4438
_reflns_threshold_expression 'I > 2\s(I)'
_cod_data_source_file wq3116sup1.cif
_cod_data_source_block 2
_cod_depositor_comments 'Adding full bibliography for 2020687--2020688.cif.'
_cod_database_code 2020688
_cod_database_fobs_code 2020688
_shelx_space_group_comment
;
The symmetry employed for this shelxl refinement is uniquely defined
by the following loop, which should always be used as a source of
symmetry information in preference to the above space-group names.
They are only intended as comments.
;

loop_
_space_group_symop_operation_xyz
'x, y, z'
'-x+1/2, -y, z+1/2'
'x+1/2, -y+1/2, -z'
'-x, y+1/2, -z+1/2'

loop_
_atom_site_type_symbol
_atom_site_label
_atom_site_fract_x
_atom_site_fract_y
_atom_site_fract_z
_atom_site_U_iso_or_equiv
_atom_site_adp_type
_atom_site_calc_flag
_atom_site_occupancy
S S1 0.44885(5) 0.65278(2) 0.74692(7) 0.04252(15) Uani d 1
O O2 0.31271(17) 0.63361(8) 0.7099(2) 0.0599(5) Uani d 1
O O3 0.4646(2) 0.69307(7) 0.8725(2) 0.0568(5) Uani d 1
N N13 0.7158(2) 0.54388(8) 0.8259(3) 0.0539(5) Uani d 1
C C6 0.6878(3) 0.73158(9) 0.4223(3) 0.0495(5) Uani d 1
N N11 0.5299(2) 0.59874(7) 0.8069(3) 0.0440(4) Uani d 1
N N8 0.7199(3) 0.72280(10) 0.1257(3) 0.0609(6) Uani d 1
C C4 0.5271(2) 0.67515(8) 0.5639(3) 0.0388(4) Uani d 1
C C5 0.6251(3) 0.71551(9) 0.5680(3) 0.0460(5) Uani d 1
N N17 0.74845(19) 0.63772(7) 0.8302(2) 0.0436(4) Uani d 1
C C7 0.6565(2) 0.70779(8) 0.2691(3) 0.0442(5) Uani d 1
C C12 0.6727(2) 0.59385(8) 0.8216(3) 0.0401(4) Uani d 1
C C9 0.5570(3) 0.66678(9) 0.2682(3) 0.0496(5) Uani d 1
C C10 0.4941(3) 0.65099(9) 0.4133(3) 0.0451(5) Uani d 1
C C16 0.8857(2) 0.63022(11) 0.8340(3) 0.0511(5) Uani d 1
C C15 0.9413(3) 0.58014(12) 0.8330(4) 0.0642(7) Uani d 1
C C24 0.4181(4) 0.40510(12) 0.7755(4) 0.0715(8) Uani d 1
N N20 0.4000(2) 0.49939(9) 0.7369(4) 0.0648(6) Uani d 1
C C21 0.2893(3) 0.49161(15) 0.6425(5) 0.0752(9) Uani d 1
H H21 0.244679 0.520952 0.596926 0.090 Uiso calc 1
C C25 0.4616(3) 0.45649(11) 0.8002(4) 0.0652(7) Uani d 1
H H25 0.539742 0.461726 0.865845 0.078 Uiso calc 1
C C19 0.9738(3) 0.67906(13) 0.8382(5) 0.0723(8) Uani d 1
H H19A 0.975191 0.693219 0.949842 0.108 Uiso calc 1
H H19B 0.936751 0.705135 0.762881 0.108 Uiso calc 1
H H19C 1.066083 0.670151 0.804634 0.108 Uiso calc 1
C C14 0.8535(3) 0.53738(11) 0.8339(5) 0.0657(8) Uani d 1
C C22 0.2380(4) 0.44171(19) 0.6095(5) 0.0879(11) Uani d 1
H H22 0.160184 0.437432 0.542666 0.105 Uiso calc 1
C C26 0.4937(6) 0.35923(15) 0.8538(8) 0.125(2) Uani d 1
H H26A 0.449231 0.326556 0.823323 0.187 Uiso calc 1
H H26B 0.587379 0.358838 0.814647 0.187 Uiso calc 1
H H26C 0.492866 0.363021 0.973420 0.187 Uiso calc 1
C C18 0.9020(4) 0.48042(14) 0.8406(9) 0.1108(17) Uani d 1
H H18A 0.877941 0.462790 0.738079 0.166 Uiso calc 1
H H18B 0.858499 0.462644 0.932975 0.166 Uiso calc 1
H H18C 1.000285 0.479600 0.855061 0.166 Uiso calc 1
C C23 0.3029(4) 0.39881(15) 0.6761(5) 0.0830(11) Uani d 1
H H23 0.269328 0.364876 0.654559 0.100 Uiso calc 1
H H5 0.648(3) 0.7310(10) 0.679(3) 0.041(6) Uiso d 1
H H9 0.531(3) 0.6502(13) 0.167(4) 0.066(8) Uiso d 1
H H6 0.748(3) 0.7616(13) 0.425(4) 0.065(9) Uiso d 1
H H8B 0.692(3) 0.7089(13) 0.031(4) 0.062(9) Uiso d 1
H H10 0.424(4) 0.6244(14) 0.414(4) 0.068(8) Uiso d 1
H H8A 0.782(3) 0.7477(12) 0.132(4) 0.054(8) Uiso d 1
H H11 0.481(3) 0.5667(14) 0.780(4) 0.074(9) Uiso d 1
H H15 1.031(4) 0.5753(13) 0.844(4) 0.074(10) Uiso d 1

loop_
_atom_site_aniso_label
_atom_site_aniso_U_11
_atom_site_aniso_U_22
_atom_site_aniso_U_33
_atom_site_aniso_U_12
_atom_site_aniso_U_13
_atom_site_aniso_U_23
S1 0.0365(3) 0.0450(3) 0.0461(3) 0.0105(2) 0.0038(2) 0.0067(2)
O2 0.0322(8) 0.0758(12) 0.0717(11) 0.0089(8) 0.0035(7) 0.0193(9)
O3 0.0677(12) 0.0560(10) 0.0466(8) 0.0166(9) 0.0066(9) -0.0011(7)
N13 0.0430(11) 0.0420(9) 0.0767(13) 0.0055(8) -0.0122(10) 0.0026(10)
C6 0.0558(15) 0.0391(11) 0.0535(12) -0.0099(11) -0.0007(11) -0.0010(10)
N11 0.0339(9) 0.0384(8) 0.0596(10) 0.0031(7) -0.0027(8) 0.0098(8)
N8 0.0699(16) 0.0616(14) 0.0511(12) -0.0179(12) 0.0136(11) -0.0072(10)
C4 0.0402(11) 0.0355(9) 0.0406(9) 0.0042(8) 0.0025(9) 0.0038(8)
C5 0.0596(15) 0.0351(10) 0.0434(10) -0.0022(9) -0.0046(11) -0.0038(9)
N17 0.0376(9) 0.0435(9) 0.0496(10) 0.0009(7) 0.0028(8) -0.0002(8)
C7 0.0475(11) 0.0371(9) 0.0481(11) 0.0008(8) 0.0022(10) 0.0020(9)
C12 0.0346(10) 0.0416(10) 0.0440(10) 0.0036(8) -0.0032(9) 0.0048(9)
C9 0.0587(13) 0.0483(11) 0.0417(11) -0.0094(10) -0.0021(11) -0.0067(9)
C10 0.0470(12) 0.0403(10) 0.0480(10) -0.0077(9) -0.0042(9) 0.0004(10)
C16 0.0377(12) 0.0607(14) 0.0548(12) -0.0026(11) -0.0001(10) -0.0054(11)
C15 0.0355(12) 0.0691(16) 0.0880(19) 0.0097(13) -0.0086(14) -0.0101(15)
C24 0.081(2) 0.0565(14) 0.0769(19) -0.0125(14) 0.0183(17) -0.0003(14)
N20 0.0543(12) 0.0563(12) 0.0838(16) -0.0073(10) -0.0075(12) 0.0001(13)
C21 0.0542(17) 0.085(2) 0.087(2) -0.0046(16) -0.0100(15) -0.0019(18)
C25 0.0632(17) 0.0558(14) 0.0767(17) -0.0085(13) -0.0096(14) 0.0002(13)
C19 0.0449(15) 0.0752(18) 0.097(2) -0.0154(13) 0.0101(15) -0.0133(18)
C14 0.0503(15) 0.0541(14) 0.093(2) 0.0195(12) -0.0156(15) -0.0038(15)
C22 0.060(2) 0.116(3) 0.088(2) -0.026(2) -0.0038(17) -0.024(2)
C26 0.174(6) 0.060(2) 0.140(4) 0.007(3) 0.011(4) 0.019(3)
C18 0.072(2) 0.0599(18) 0.201(5) 0.0315(17) -0.028(3) -0.009(3)
C23 0.083(2) 0.076(2) 0.089(2) -0.035(2) 0.025(2) -0.0230(19)

loop_
_atom_type_symbol
_atom_type_description
_atom_type_scat_dispersion_real
_atom_type_scat_dispersion_imag
_atom_type_scat_source
C C 0.0033 0.0016 'International Tables Vol C Tables 4.2.6.8 and 6.1.1.4'
H H 0.0000 0.0000 'International Tables Vol C Tables 4.2.6.8 and 6.1.1.4'
N N 0.0061 0.0033 'International Tables Vol C Tables 4.2.6.8 and 6.1.1.4'
O O 0.0106 0.0060 'International Tables Vol C Tables 4.2.6.8 and 6.1.1.4'
S S 0.1246 0.1234 'International Tables Vol C Tables 4.2.6.8 and 6.1.1.4'

loop_
_geom_angle_atom_site_label_1
_geom_angle_atom_site_label_2
_geom_angle_atom_site_label_3
_geom_angle
O3 S1 O2 118.66(12)
O3 S1 N11 109.31(11)
O2 S1 N11 102.80(11)
O3 S1 C4 108.19(11)
O2 S1 C4 109.64(11)
N11 S1 C4 107.72(10)
C12 N13 C14 115.4(2)
C5 C6 C7 121.3(2)
C5 C6 H6 119(2)
C7 C6 H6 119(2)
C12 N11 S1 124.94(16)
C12 N11 H11 116(2)
S1 N11 H11 113(2)
C7 N8 H8B 119(2)
C7 N8 H8A 118(2)
H8B N8 H8A 123(3)
C10 C4 C5 119.9(2)
C10 C4 S1 119.13(17)
C5 C4 S1 120.96(17)
C6 C5 C4 119.8(2)
C6 C5 H5 122.9(15)
C4 C5 H5 117.2(15)
C12 N17 C16 115.6(2)
N8 C7 C6 121.5(2)
N8 C7 C9 120.6(2)
C6 C7 C9 117.8(2)
N13 C12 N17 127.8(2)
N13 C12 N11 113.5(2)
N17 C12 N11 118.68(19)
C10 C9 C7 120.8(2)
C10 C9 H9 118(2)
C7 C9 H9 121(2)
C9 C10 C4 120.3(2)
C9 C10 H10 122(2)
C4 C10 H10 118(2)
N17 C16 C15 121.2(2)
N17 C16 C19 116.7(2)
C15 C16 C19 122.0(2)
C16 C15 C14 118.5(2)
C16 C15 H15 121(2)
C14 C15 H15 120(2)
C25 C24 C23 116.1(3)
C25 C24 C26 120.9(4)
C23 C24 C26 123.1(3)
C21 N20 C25 117.3(3)
N20 C21 C22 122.4(3)
N20 C21 H21 118.8
C22 C21 H21 118.8
N20 C25 C24 124.7(3)
N20 C25 H25 117.6
C24 C25 H25 117.6
C16 C19 H19A 109.5
C16 C19 H19B 109.5
H19A C19 H19B 109.5
C16 C19 H19C 109.5
H19A C19 H19C 109.5
H19B C19 H19C 109.5
N13 C14 C15 121.3(2)
N13 C14 C18 115.2(3)
C15 C14 C18 123.5(3)
C23 C22 C21 118.9(3)
C23 C22 H22 120.6
C21 C22 H22 120.6
C24 C26 H26A 109.5
C24 C26 H26B 109.5
H26A C26 H26B 109.5
C24 C26 H26C 109.5
H26A C26 H26C 109.5
H26B C26 H26C 109.5
C14 C18 H18A 109.5
C14 C18 H18B 109.5
H18A C18 H18B 109.5
C14 C18 H18C 109.5
H18A C18 H18C 109.5
H18B C18 H18C 109.5
C22 C23 C24 120.6(3)
C22 C23 H23 119.7
C24 C23 H23 119.7

loop_
_geom_bond_atom_site_label_1
_geom_bond_atom_site_label_2
_geom_bond_distance
S1 O3 1.4342(18)
S1 O2 1.4357(19)
S1 N11 1.6421(18)
S1 C4 1.740(2)
N13 C12 1.326(3)
N13 C14 1.346(3)
C6 C5 1.373(4)
C6 C7 1.396(3)
C6 H6 0.96(3)
N11 C12 1.394(3)
N11 H11 0.96(4)
N8 C7 1.354(3)
N8 H8B 0.88(3)
N8 H8A 0.87(3)
C4 C10 1.385(3)
C4 C5 1.392(3)
C5 H5 0.99(3)
N17 C12 1.328(3)
N17 C16 1.344(3)
C7 C9 1.412(3)
C9 C10 1.369(3)
C9 H9 0.94(3)
C10 H10 0.95(3)
C16 C15 1.371(4)
C16 C19 1.497(4)
C15 C14 1.372(4)
C15 H15 0.88(4)
C24 C25 1.375(4)
C24 C23 1.379(6)
C24 C26 1.504(6)
N20 C21 1.325(4)
N20 C25 1.334(4)
C21 C22 1.376(5)
C21 H21 0.9300
C25 H25 0.9300
C19 H19A 0.9600
C19 H19B 0.9600
C19 H19C 0.9600
C14 C18 1.509(4)
C22 C23 1.358(6)
C22 H22 0.9300
C26 H26A 0.9600
C26 H26B 0.9600
C26 H26C 0.9600
C18 H18A 0.9600
C18 H18B 0.9600
C18 H18C 0.9600
C23 H23 0.9300

loop_
_geom_hbond_atom_site_label_D
_geom_hbond_atom_site_label_H
_geom_hbond_atom_site_label_A
_geom_hbond_site_symmetry_D
_geom_hbond_site_symmetry_H
_geom_hbond_site_symmetry_A
_geom_hbond_distance_DH
_geom_hbond_distance_HA
_geom_hbond_distance_DA
_geom_hbond_angle_DHA
_geom_hbond_publ_flag
N8 H8A O3 1_555 1_555 3_556 0.87 2.31 3.1792(3) 173 yes
N8 H8B O3 1_555 1_555 1_554 0.88 2.57 3.2821(3) 139 yes
N8 H8B N17 1_555 1_555 1_554 0.88 2.46 3.1984(3) 141 yes
N11 H11 N20 1_555 1_555 1_555 0.96 1.90 2.8550(3) 174 yes

loop_
_geom_torsion_atom_site_label_1
_geom_torsion_atom_site_label_2
_geom_torsion_atom_site_label_3
_geom_torsion_atom_site_label_4
_geom_torsion
O3 S1 N11 C12 -67.8(2)
O2 S1 N11 C12 165.2(2)
C4 S1 N11 C12 49.5(2)
O3 S1 C4 C10 -162.20(18)
O2 S1 C4 C10 -31.4(2)
N11 S1 C4 C10 79.7(2)
O3 S1 C4 C5 20.0(2)
O2 S1 C4 C5 150.80(19)
N11 S1 C4 C5 -98.0(2)
C7 C6 C5 C4 -0.7(4)
C10 C4 C5 C6 0.6(4)
S1 C4 C5 C6 178.42(19)
C5 C6 C7 N8 -178.7(3)
C5 C6 C7 C9 0.5(4)
C14 N13 C12 N17 -2.6(4)
C14 N13 C12 N11 177.7(3)
C16 N17 C12 N13 4.2(4)
C16 N17 C12 N11 -176.1(2)
S1 N11 C12 N13 -162.20(19)
S1 N11 C12 N17 18.1(3)
N8 C7 C9 C10 179.1(3)
C6 C7 C9 C10 -0.1(4)
C7 C9 C10 C4 0.0(4)
C5 C4 C10 C9 -0.3(4)
S1 C4 C10 C9 -178.1(2)
C12 N17 C16 C15 -1.5(4)
C12 N17 C16 C19 178.1(2)
N17 C16 C15 C14 -2.2(4)
C19 C16 C15 C14 178.2(3)
C25 N20 C21 C22 0.1(5)
C21 N20 C25 C24 -0.5(5)
C23 C24 C25 N20 0.7(5)
C26 C24 C25 N20 -179.3(4)
C12 N13 C14 C15 -1.7(5)
C12 N13 C14 C18 179.4(4)
C16 C15 C14 N13 3.9(5)
C16 C15 C14 C18 -177.2(4)
N20 C21 C22 C23 0.1(6)
C21 C22 C23 C24 0.1(6)
C25 C24 C23 C22 -0.5(5)
C26 C24 C23 C22 179.5(4)
